data_4107612
loop_
_publ_author_name
'Nicole A. Ketterer'
'Hongjun Fan'
'Karen J. Blackmore'
'Xiaofan Yang'
'Joseph W. Ziller'
'Mu-Hyun Baik'
'Alan F. Heyduk'

_publ_section_title
;
 \p.-\p. Bonding Interactions Generated by Halogen Oxidation of
 Zirconium(IV) Redox-Active Ligand Complexes
;
_journal_name_full 'Journal of the American Chemical Society'
_journal_page_first 4364
_journal_page_last 4374
_journal_paper_doi 10.1021/ja077337m
_journal_volume 130
_journal_year 2008
_chemical_formula_sum 'C36 H62 Br2 N4 O Zr'
_chemical_formula_weight 817.94
_chemical_name_systematic
; 
 ? 
;
_space_group_IT_number 4
_symmetry_cell_setting monoclinic
_symmetry_space_group_name_Hall 'P 2yb'
_symmetry_space_group_name_H-M 'P 1 21 1'
_atom_sites_solution_hydrogens geom
_atom_sites_solution_primary direct
_atom_sites_solution_secondary difmap
_audit_creation_method SHELXTL
_cell_angle_alpha 90.00
_cell_angle_beta 101.533(2)
_cell_angle_gamma 90.00
_cell_formula_units_Z 2
_cell_length_a 10.0490(9)
_cell_length_b 14.7969(13)
_cell_length_c 13.7501(12)
_cell_measurement_temperature 163(2)
_cell_volume 2003.3(3)
_computing_cell_refinement 'Bruker SMART/SAINT'
_computing_data_collection 'Bruker SMART'
_computing_data_reduction 'Bruker SAINT'
_computing_molecular_graphics 'Bruker SHELXTL'
_computing_publication_material 'Bruker SHELXTL'
_computing_structure_refinement 'Bruker SHELXTL'
_computing_structure_solution 'Bruker SHELXTL'
_diffrn_ambient_temperature 163(2)
_diffrn_measured_fraction_theta_full 0.990
_diffrn_measured_fraction_theta_max 0.990
_diffrn_measurement_device_type 'CCD area detector'
_diffrn_measurement_method 'phi and omega scans'
_diffrn_radiation_monochromator graphite
_diffrn_radiation_source 'normal-focus sealed tube'
_diffrn_radiation_type MoK\a
_diffrn_radiation_wavelength 0.71073
_diffrn_reflns_av_R_equivalents 0.0234
_diffrn_reflns_av_sigmaI/netI 0.0310
_diffrn_reflns_limit_h_max 13
_diffrn_reflns_limit_h_min -13
_diffrn_reflns_limit_k_max 19
_diffrn_reflns_limit_k_min -19
_diffrn_reflns_limit_l_max 17
_diffrn_reflns_limit_l_min -18
_diffrn_reflns_number 22284
_diffrn_reflns_theta_full 28.30
_diffrn_reflns_theta_max 28.30
_diffrn_reflns_theta_min 1.51
_diffrn_standards_decay_% '< 1.0'
_diffrn_standards_interval_count 'initial 50 frames recollected'
_diffrn_standards_number '50 frames'
_exptl_absorpt_coefficient_mu 2.300
_exptl_absorpt_correction_T_max 0.7390
_exptl_absorpt_correction_T_min 0.5454
_exptl_absorpt_correction_type multi-scan
_exptl_absorpt_process_details 'Bruker SADABS'
_exptl_crystal_colour purple
_exptl_crystal_density_diffrn 1.356
_exptl_crystal_density_meas ?
_exptl_crystal_description prism
_exptl_crystal_F_000 848
_exptl_crystal_size_max 0.30
_exptl_crystal_size_mid 0.26
_exptl_crystal_size_min 0.14
_refine_diff_density_max 1.212
_refine_diff_density_min -0.977
_refine_diff_density_rms 0.110
_refine_ls_abs_structure_details 'Flack H D (1983), Acta Cryst. A39, 876-881'
_refine_ls_abs_structure_Flack 0.071(6)
_refine_ls_extinction_method none
_refine_ls_goodness_of_fit_ref 1.080
_refine_ls_hydrogen_treatment constr
_refine_ls_matrix_type full
_refine_ls_number_parameters 408
_refine_ls_number_reflns 9751
_refine_ls_number_restraints 1
_refine_ls_restrained_S_all 1.080
_refine_ls_R_factor_all 0.0399
_refine_ls_R_factor_gt 0.0368
_refine_ls_shift/su_max 0.001
_refine_ls_shift/su_mean 0.000
_refine_ls_structure_factor_coef Fsqd
_refine_ls_weighting_details 'calc w=1/[\s^2^(Fo^2^)+(0.0618P)^2^+2.7102P] where P=(Fo^2^+2Fc^2^)/3'
_refine_ls_weighting_scheme calc
_refine_ls_wR_factor_gt 0.1043
_refine_ls_wR_factor_ref 0.1066
_reflns_number_gt 9256
_reflns_number_total 9751
_reflns_threshold_expression >2sigma(I)
_cod_data_source_file ja077337m-file005.cif
_cod_data_source_block afh26
_cod_depositor_comments
;
The following automatic conversions were performed:

'_exptl_crystal_density_meas' value 'n/a' was changed to '?' - the
value is perceived as not measured.

Automatic conversion script
Id: cif_fix_values 3008 2015-01-20 13:52:24Z robertas 
;
_cod_database_code 4107612

loop_
_symmetry_equiv_pos_as_xyz
'x, y, z'
'-x, y+1/2, -z'

loop_
_atom_site_label
_atom_site_type_symbol
_atom_site_fract_x
_atom_site_fract_y
_atom_site_fract_z
_atom_site_U_iso_or_equiv
_atom_site_adp_type
_atom_site_occupancy
_atom_site_symmetry_multiplicity
_atom_site_calc_flag
_atom_site_refinement_flags
_atom_site_disorder_assembly
_atom_site_disorder_group
Zr1 Zr -0.35853(3) 0.70132(2) 1.32568(2) 0.01053(7) Uani 1 1 d . . .
Br1 Br -0.50919(4) 0.65564(3) 1.45094(3) 0.03087(11) Uani 1 1 d . . .
Br2 Br -0.58674(4) 0.75293(3) 1.21218(3) 0.03005(10) Uani 1 1 d . . .
N1 N -0.2582(3) 0.5690(2) 1.3319(2) 0.0126(6) Uani 1 1 d . . .
N2 N -0.2706(3) 0.68900(19) 1.1913(2) 0.0117(5) Uani 1 1 d . . .
N3 N -0.2605(3) 0.83171(19) 1.3148(2) 0.0123(6) Uani 1 1 d . . .
N4 N -0.1834(3) 0.7109(2) 1.4528(2) 0.0133(5) Uani 1 1 d . . .
C1 C -0.1445(3) 0.5779(2) 1.2945(3) 0.0140(6) Uani 1 1 d . . .
C2 C -0.0246(4) 0.5247(3) 1.3206(3) 0.0204(8) Uani 1 1 d . . .
H2 H -0.0227 0.4744 1.3638 0.024 Uiso 1 1 calc R . .
C3 C 0.0883(4) 0.5463(3) 1.2831(3) 0.0239(8) Uani 1 1 d . . .
H3 H 0.1680 0.5105 1.3010 0.029 Uiso 1 1 calc R . .
C4 C 0.0884(4) 0.6207(3) 1.2185(3) 0.0243(8) Uani 1 1 d . . .
H4 H 0.1692 0.6361 1.1965 0.029 Uiso 1 1 calc R . .
C5 C -0.0266(4) 0.6706(3) 1.1873(3) 0.0196(7) Uani 1 1 d . . .
H5 H -0.0253 0.7196 1.1428 0.024 Uiso 1 1 calc R . .
C6 C -0.1492(3) 0.6498(2) 1.2212(2) 0.0143(6) Uani 1 1 d . . .
C7 C -0.1257(3) 0.8230(2) 1.3452(3) 0.0139(6) Uani 1 1 d . . .
C8 C -0.0235(4) 0.8750(3) 1.3126(3) 0.0211(8) Uani 1 1 d . . .
H8 H -0.0492 0.9251 1.2697 0.025 Uiso 1 1 calc R . .
C9 C 0.1096(4) 0.8539(3) 1.3419(3) 0.0256(8) Uani 1 1 d . . .
H9 H 0.1763 0.8895 1.3197 0.031 Uiso 1 1 calc R . .
C10 C 0.1506(4) 0.7795(3) 1.4050(3) 0.0254(8) Uani 1 1 d . . .
H10 H 0.2441 0.7637 1.4214 0.030 Uiso 1 1 calc R . .
C11 C 0.0586(4) 0.7297(3) 1.4431(3) 0.0190(7) Uani 1 1 d . . .
H11 H 0.0890 0.6812 1.4872 0.023 Uiso 1 1 calc R . .
C12 C -0.0837(3) 0.7502(2) 1.4171(2) 0.0132(6) Uani 1 1 d . . .
C13 C -0.2880(4) 0.4849(2) 1.3783(3) 0.0148(6) Uani 1 1 d . . .
H13A H -0.3349 0.4988 1.4333 0.018 Uiso 1 1 calc R . .
H13B H -0.2016 0.4540 1.4069 0.018 Uiso 1 1 calc R . .
C14 C -0.3782(4) 0.4204(2) 1.3037(3) 0.0165(7) Uani 1 1 d . . .
C15 C -0.3910(4) 0.3325(3) 1.3591(3) 0.0240(8) Uani 1 1 d . . .
H15A H -0.4460 0.2893 1.3140 0.036 Uiso 1 1 calc R . .
H15B H -0.4348 0.3446 1.4153 0.036 Uiso 1 1 calc R . .
H15C H -0.3005 0.3070 1.3834 0.036 Uiso 1 1 calc R . .
C16 C -0.3130(4) 0.4015(3) 1.2141(3) 0.0230(8) Uani 1 1 d . . .
H16A H -0.2188 0.3821 1.2372 0.035 Uiso 1 1 calc R . .
H16B H -0.3146 0.4567 1.1744 0.035 Uiso 1 1 calc R . .
H16C H -0.3639 0.3538 1.1733 0.035 Uiso 1 1 calc R . .
C17 C -0.5192(4) 0.4624(3) 1.2687(3) 0.0252(8) Uani 1 1 d . . .
H17A H -0.5760 0.4211 1.2224 0.038 Uiso 1 1 calc R . .
H17B H -0.5103 0.5199 1.2354 0.038 Uiso 1 1 calc R . .
H17C H -0.5614 0.4729 1.3261 0.038 Uiso 1 1 calc R . .
C18 C -0.2949(4) 0.7437(2) 1.0997(2) 0.0166(6) Uani 1 1 d . . .
H18A H -0.2097 0.7752 1.0946 0.020 Uiso 1 1 calc R . .
H18B H -0.3638 0.7903 1.1047 0.020 Uiso 1 1 calc R . .
C19 C -0.3438(4) 0.6880(3) 1.0037(3) 0.0215(8) Uani 1 1 d . . .
C20 C -0.2392(5) 0.6171(3) 0.9868(3) 0.0308(9) Uani 1 1 d . . .
H20A H -0.2752 0.5829 0.9262 0.046 Uiso 1 1 calc R . .
H20B H -0.2208 0.5757 1.0436 0.046 Uiso 1 1 calc R . .
H20C H -0.1549 0.6474 0.9800 0.046 Uiso 1 1 calc R . .
C21 C -0.4787(5) 0.6406(4) 1.0065(3) 0.0378(11) Uani 1 1 d . . .
H21A H -0.5465 0.6857 1.0158 0.057 Uiso 1 1 calc R . .
H21B H -0.4654 0.5975 1.0617 0.057 Uiso 1 1 calc R . .
H21C H -0.5103 0.6084 0.9439 0.057 Uiso 1 1 calc R . .
C22 C -0.3646(6) 0.7552(4) 0.9183(3) 0.0395(11) Uani 1 1 d . . .
H22A H -0.3982 0.7233 0.8557 0.059 Uiso 1 1 calc R . .
H22B H -0.2780 0.7845 0.9155 0.059 Uiso 1 1 calc R . .
H22C H -0.4309 0.8010 0.9284 0.059 Uiso 1 1 calc R . .
C23 C -0.3204(4) 0.9156(2) 1.2690(3) 0.0155(6) Uani 1 1 d . . .
H23A H -0.4016 0.9008 1.2178 0.019 Uiso 1 1 calc R . .
H23B H -0.2541 0.9459 1.2355 0.019 Uiso 1 1 calc R . .
C24 C -0.3617(4) 0.9815(3) 1.3453(3) 0.0183(7) Uani 1 1 d . . .
C25 C -0.4659(4) 0.9368(3) 1.3977(3) 0.0253(8) Uani 1 1 d . . .
H25A H -0.4212 0.8896 1.4426 0.038 Uiso 1 1 calc R . .
H25B H -0.5387 0.9099 1.3481 0.038 Uiso 1 1 calc R . .
H25C H -0.5042 0.9824 1.4359 0.038 Uiso 1 1 calc R . .
C26 C -0.4267(6) 1.0638(3) 1.2878(4) 0.0343(10) Uani 1 1 d . . .
H26A H -0.4517 1.1079 1.3342 0.051 Uiso 1 1 calc R . .
H26B H -0.5082 1.0450 1.2403 0.051 Uiso 1 1 calc R . .
H26C H -0.3619 1.0913 1.2520 0.051 Uiso 1 1 calc R . .
C27 C -0.2388(5) 1.0109(3) 1.4223(4) 0.0304(9) Uani 1 1 d . . .
H27A H -0.1749 1.0431 1.3894 0.046 Uiso 1 1 calc R . .
H27B H -0.1942 0.9576 1.4565 0.046 Uiso 1 1 calc R . .
H27C H -0.2682 1.0510 1.4707 0.046 Uiso 1 1 calc R . .
C28 C -0.1519(4) 0.6520(2) 1.5399(2) 0.0156(6) Uani 1 1 d . . .
H28A H -0.0694 0.6168 1.5359 0.019 Uiso 1 1 calc R . .
H28B H -0.2275 0.6086 1.5370 0.019 Uiso 1 1 calc R . .
C29 C -0.1282(3) 0.7007(3) 1.6416(2) 0.0192(6) Uani 1 1 d . . .
C30 C -0.2461(5) 0.7645(4) 1.6473(3) 0.0360(11) Uani 1 1 d . . .
H30A H -0.2341 0.7898 1.7144 0.054 Uiso 1 1 calc R . .
H30B H -0.3318 0.7309 1.6320 0.054 Uiso 1 1 calc R . .
H30C H -0.2479 0.8136 1.5993 0.054 Uiso 1 1 calc R . .
C31 C 0.0048(5) 0.7539(4) 1.6635(3) 0.0357(10) Uani 1 1 d . . .
H31A H 0.0002 0.8036 1.6158 0.054 Uiso 1 1 calc R . .
H31B H 0.0803 0.7137 1.6576 0.054 Uiso 1 1 calc R . .
H31C H 0.0190 0.7784 1.7310 0.054 Uiso 1 1 calc R . .
C32 C -0.1233(6) 0.6269(3) 1.7207(3) 0.0351(10) Uani 1 1 d . . .
H32A H -0.0486 0.5851 1.7175 0.053 Uiso 1 1 calc R . .
H32B H -0.2094 0.5936 1.7084 0.053 Uiso 1 1 calc R . .
H32C H -0.1088 0.6548 1.7866 0.053 Uiso 1 1 calc R . .
O1 O 0.0303(7) 0.3787(5) 0.9992(5) 0.0338(14) Uiso 0.50 1 d P A 1
C33 C 0.0560(14) 0.4690(9) 0.9803(11) 0.049(3) Uiso 0.50 1 d P A 1
H33A H 0.0124 0.5083 1.0230 0.059 Uiso 0.50 1 calc PR A 1
H33B H 0.0158 0.4833 0.9102 0.059 Uiso 0.50 1 calc PR A 1
C34 C 0.2080(16) 0.4881(11) 0.9999(13) 0.048(4) Uiso 0.50 1 d P A 1
H34A H 0.2404 0.5007 1.0706 0.072 Uiso 0.50 1 calc PR A 1
H34B H 0.2254 0.5407 0.9608 0.072 Uiso 0.50 1 calc PR A 1
H34C H 0.2559 0.4354 0.9808 0.072 Uiso 0.50 1 calc PR A 1
C35 C -0.1087(14) 0.3510(10) 1.0010(11) 0.051(3) Uiso 0.50 1 d P A 1
H35A H -0.1442 0.3919 1.0468 0.062 Uiso 0.50 1 calc PR A 1
H35B H -0.1643 0.3609 0.9338 0.062 Uiso 0.50 1 calc PR A 1
C36 C -0.1295(11) 0.2631(9) 1.0285(8) 0.038(2) Uiso 0.50 1 d P A 1
H36A H -0.1070 0.2214 0.9789 0.057 Uiso 0.50 1 calc PR A 1
H36B H -0.2249 0.2552 1.0331 0.057 Uiso 0.50 1 calc PR A 1
H36C H -0.0713 0.2504 1.0932 0.057 Uiso 0.50 1 calc PR A 1
O1B O 0.0345(9) 0.4030(6) 0.9385(6) 0.0467(18) Uiso 0.50 1 d P B 2
C33B C 0.0984(15) 0.4642(9) 1.0208(11) 0.048(3) Uiso 0.50 1 d P B 2
H33C H 0.0328 0.5091 1.0366 0.058 Uiso 0.50 1 calc PR B 2
H33D H 0.1385 0.4300 1.0815 0.058 Uiso 0.50 1 calc PR B 2
C34B C 0.200(2) 0.5058(14) 0.9771(16) 0.066(5) Uiso 0.50 1 d P B 2
H34D H 0.2669 0.4602 0.9666 0.099 Uiso 0.50 1 calc PR B 2
H34E H 0.2462 0.5530 1.0215 0.099 Uiso 0.50 1 calc PR B 2
H34F H 0.1582 0.5327 0.9133 0.099 Uiso 0.50 1 calc PR B 2
C35B C -0.0985(13) 0.3732(9) 0.9399(10) 0.049(3) Uiso 0.50 1 d P B 2
H35C H -0.1358 0.3443 0.8752 0.059 Uiso 0.50 1 calc PR B 2
H35D H -0.1552 0.4269 0.9457 0.059 Uiso 0.50 1 calc PR B 2
C36B C -0.1141(17) 0.3043(14) 1.0253(12) 0.064(4) Uiso 0.50 1 d P B 2
H36D H -0.0941 0.2430 1.0055 0.096 Uiso 0.50 1 calc PR B 2
H36E H -0.2072 0.3068 1.0366 0.096 Uiso 0.50 1 calc PR B 2
H36F H -0.0505 0.3207 1.0865 0.096 Uiso 0.50 1 calc PR B 2

loop_
_atom_site_aniso_label
_atom_site_aniso_U_11
_atom_site_aniso_U_22
_atom_site_aniso_U_33
_atom_site_aniso_U_23
_atom_site_aniso_U_13
_atom_site_aniso_U_12
Zr1 0.00802(12) 0.01011(12) 0.01376(13) 0.00029(12) 0.00291(9) -0.00004(12)
Br1 0.0283(2) 0.0308(2) 0.0368(2) 0.00622(18) 0.01455(17) 0.00178(17)
Br2 0.01987(19) 0.0343(2) 0.0343(2) 0.00181(18) 0.00148(15) 0.00026(17)
N1 0.0140(14) 0.0087(12) 0.0153(14) -0.0004(10) 0.0033(11) -0.0006(10)
N2 0.0139(12) 0.0094(14) 0.0122(12) -0.0016(10) 0.0035(9) -0.0037(10)
N3 0.0153(14) 0.0086(13) 0.0128(13) 0.0011(10) 0.0026(11) 0.0002(10)
N4 0.0141(12) 0.0123(14) 0.0131(12) -0.0007(11) 0.0015(9) 0.0039(11)
C1 0.0107(15) 0.0135(15) 0.0176(16) -0.0038(12) 0.0025(12) -0.0002(12)
C2 0.0159(18) 0.0191(18) 0.0257(19) 0.0013(15) 0.0030(15) 0.0045(15)
C3 0.0121(17) 0.027(2) 0.032(2) -0.0009(17) 0.0053(15) 0.0046(14)
C4 0.0127(17) 0.032(2) 0.030(2) -0.0035(17) 0.0089(15) 0.0011(15)
C5 0.0199(17) 0.0209(17) 0.0198(17) -0.0011(13) 0.0081(13) -0.0029(14)
C6 0.0137(15) 0.0150(15) 0.0145(15) -0.0022(13) 0.0038(12) -0.0033(13)
C7 0.0134(15) 0.0132(15) 0.0145(15) -0.0013(12) 0.0013(12) -0.0004(12)
C8 0.0211(19) 0.0195(18) 0.0241(19) 0.0006(15) 0.0078(15) -0.0045(15)
C9 0.0159(17) 0.031(2) 0.032(2) -0.0025(17) 0.0077(15) -0.0097(16)
C10 0.0113(16) 0.040(2) 0.0245(19) -0.0036(17) 0.0023(14) -0.0021(15)
C11 0.0133(15) 0.0248(18) 0.0171(16) -0.0014(13) -0.0011(12) 0.0025(13)
C12 0.0123(14) 0.0140(15) 0.0129(14) -0.0024(13) 0.0021(11) 0.0020(13)
C13 0.0145(16) 0.0126(15) 0.0171(16) 0.0014(12) 0.0023(12) -0.0031(12)
C14 0.0158(16) 0.0124(16) 0.0209(17) -0.0001(14) 0.0022(13) -0.0023(13)
C15 0.0248(19) 0.0147(17) 0.032(2) 0.0001(15) 0.0051(16) -0.0060(14)
C16 0.0219(19) 0.0219(18) 0.0252(19) -0.0062(15) 0.0044(15) -0.0034(15)
C17 0.0181(18) 0.0226(19) 0.032(2) -0.0007(16) -0.0021(15) -0.0017(14)
C18 0.0188(16) 0.0162(16) 0.0154(15) 0.0036(14) 0.0047(12) 0.0000(14)
C19 0.0243(17) 0.026(2) 0.0141(15) 0.0021(14) 0.0038(12) 0.0007(15)
C20 0.041(2) 0.034(2) 0.0176(18) -0.0043(16) 0.0052(17) 0.0081(19)
C21 0.035(2) 0.055(3) 0.022(2) -0.014(2) 0.0042(17) -0.018(2)
C22 0.055(3) 0.043(3) 0.0185(19) 0.013(2) 0.0033(19) 0.012(2)
C23 0.0182(16) 0.0105(14) 0.0176(16) 0.0026(12) 0.0030(13) 0.0031(12)
C24 0.0240(19) 0.0124(16) 0.0182(17) -0.0013(14) 0.0038(14) -0.0012(13)
C25 0.028(2) 0.0211(18) 0.030(2) -0.0042(16) 0.0145(17) -0.0027(16)
C26 0.051(3) 0.0196(19) 0.033(2) 0.0072(17) 0.011(2) 0.0145(19)
C27 0.026(2) 0.030(2) 0.034(2) -0.0166(19) 0.0039(17) -0.0030(17)
C28 0.0179(15) 0.0132(15) 0.0149(15) 0.0002(13) 0.0018(12) 0.0022(13)
C29 0.0218(15) 0.0196(15) 0.0157(14) 0.0010(17) 0.0025(12) 0.0001(17)
C30 0.041(3) 0.040(3) 0.026(2) -0.0121(19) 0.0029(18) 0.018(2)
C31 0.043(3) 0.042(3) 0.024(2) -0.014(2) 0.0097(18) -0.019(2)
C32 0.050(3) 0.037(2) 0.0181(19) 0.0060(17) 0.0049(18) -0.003(2)

loop_
_atom_type_symbol
_atom_type_description
_atom_type_scat_dispersion_real
_atom_type_scat_dispersion_imag
_atom_type_scat_source
C C 0.0033 0.0016 'International Tables Vol C Tables 4.2.6.8 and 6.1.1.4'
H H 0.0000 0.0000 'International Tables Vol C Tables 4.2.6.8 and 6.1.1.4'
N N 0.0061 0.0033 'International Tables Vol C Tables 4.2.6.8 and 6.1.1.4'
O O 0.0106 0.0060 'International Tables Vol C Tables 4.2.6.8 and 6.1.1.4'
Br Br -0.2901 2.4595 'International Tables Vol C Tables 4.2.6.8 and 6.1.1.4'
Zr Zr -2.9673 0.5597 'International Tables Vol C Tables 4.2.6.8 and 6.1.1.4'

loop_
_geom_angle_atom_site_label_1
_geom_angle_atom_site_label_2
_geom_angle_atom_site_label_3
_geom_angle
N3 Zr1 N1 125.46(10)
N3 Zr1 N2 75.79(11)
N1 Zr1 N2 72.64(11)
N3 Zr1 N4 72.56(11)
N1 Zr1 N4 75.00(11)
N2 Zr1 N4 106.05(10)
N3 Zr1 Br1 127.23(8)
N1 Zr1 Br1 93.79(8)
N2 Zr1 Br1 156.34(7)
N4 Zr1 Br1 88.29(7)
N3 Zr1 Br2 93.16(8)
N1 Zr1 Br2 128.62(8)
N2 Zr1 Br2 88.55(7)
N4 Zr1 Br2 155.77(8)
Br1 Zr1 Br2 85.061(18)
C1 N1 C13 120.9(3)
C1 N1 Zr1 108.4(2)
C13 N1 Zr1 130.2(2)
C6 N2 C18 119.0(3)
C6 N2 Zr1 105.7(2)
C18 N2 Zr1 130.0(2)
C7 N3 C23 121.2(3)
C7 N3 Zr1 109.6(2)
C23 N3 Zr1 128.7(2)
C12 N4 C28 120.3(3)
C12 N4 Zr1 105.9(2)
C28 N4 Zr1 127.8(2)
N1 C1 C2 126.0(3)
N1 C1 C6 114.9(3)
C2 C1 C6 119.1(3)
C3 C2 C1 119.9(4)
C2 C3 C4 121.3(4)
C5 C4 C3 120.7(4)
C4 C5 C6 120.7(4)
N2 C6 C5 126.6(3)
N2 C6 C1 115.4(3)
C5 C6 C1 117.9(3)
N3 C7 C8 126.6(3)
N3 C7 C12 114.6(3)
C8 C7 C12 118.8(3)
C9 C8 C7 120.8(4)
C8 C9 C10 120.9(4)
C11 C10 C9 121.3(4)
C10 C11 C12 120.6(4)
N4 C12 C11 126.9(3)
N4 C12 C7 115.6(3)
C11 C12 C7 117.4(3)
N1 C13 C14 112.3(3)
C15 C14 C16 109.7(3)
C15 C14 C17 109.7(3)
C16 C14 C17 109.8(3)
C15 C14 C13 106.9(3)
C16 C14 C13 110.9(3)
C17 C14 C13 109.9(3)
N2 C18 C19 113.9(3)
C22 C19 C21 109.5(4)
C22 C19 C20 108.8(3)
C21 C19 C20 109.0(4)
C22 C19 C18 106.4(3)
C21 C19 C18 110.7(3)
C20 C19 C18 112.4(3)
N3 C23 C24 112.6(3)
C27 C24 C26 109.6(4)
C27 C24 C25 109.4(4)
C26 C24 C25 109.0(4)
C27 C24 C23 111.2(3)
C26 C24 C23 107.2(3)
C25 C24 C23 110.3(3)
N4 C28 C29 115.6(3)
C31 C29 C30 109.2(4)
C31 C29 C32 108.9(4)
C30 C29 C32 108.6(4)
C31 C29 C28 112.8(3)
C30 C29 C28 110.6(3)
C32 C29 C28 106.6(4)
C33 O1 C35 119.0(10)
O1 C33 C34 111.2(12)
C36 C35 O1 117.8(12)
C35B O1B C33B 116.4(10)
C34B C33B O1B 100.3(12)
O1B C35B C36B 116.4(11)

loop_
_geom_bond_atom_site_label_1
_geom_bond_atom_site_label_2
_geom_bond_distance
Zr1 N3 2.185(3)
Zr1 N1 2.196(3)
Zr1 N2 2.210(3)
Zr1 N4 2.223(3)
Zr1 Br1 2.5997(5)
Zr1 Br2 2.6166(5)
N1 C1 1.350(5)
N1 C13 1.457(4)
N2 C6 1.338(4)
N2 C18 1.475(4)
N3 C7 1.342(5)
N3 C23 1.467(4)
N4 C12 1.333(4)
N4 C28 1.463(4)
C1 C2 1.423(5)
C1 C6 1.461(5)
C2 C3 1.374(6)
C3 C4 1.416(6)
C4 C5 1.366(6)
C5 C6 1.435(5)
C7 C8 1.425(5)
C7 C12 1.466(5)
C8 C9 1.355(6)
C9 C10 1.411(6)
C10 C11 1.366(6)
C11 C12 1.435(5)
C13 C14 1.554(5)
C14 C15 1.527(5)
C14 C16 1.533(5)
C14 C17 1.533(5)
C18 C19 1.550(5)
C19 C22 1.521(6)
C19 C21 1.533(6)
C19 C20 1.536(6)
C23 C24 1.548(5)
C24 C27 1.521(6)
C24 C26 1.526(6)
C24 C25 1.534(5)
C28 C29 1.549(5)
C29 C31 1.528(6)
C29 C30 1.529(6)
C29 C32 1.535(6)
O1 C33 1.394(15)
O1 C35 1.461(16)
C33 C34 1.52(2)
C35 C36 1.382(18)
O1B C35B 1.411(15)
O1B C33B 1.491(16)
C33B C34B 1.43(2)
C35B C36B 1.59(2)

loop_
_geom_torsion_atom_site_label_1
_geom_torsion_atom_site_label_2
_geom_torsion_atom_site_label_3
_geom_torsion_atom_site_label_4
_geom_torsion
N3 Zr1 N1 C1 -20.8(3)
N2 Zr1 N1 C1 36.6(2)
N4 Zr1 N1 C1 -75.9(2)
Br1 Zr1 N1 C1 -163.2(2)
Br2 Zr1 N1 C1 110.1(2)
N3 Zr1 N1 C13 151.1(3)
N2 Zr1 N1 C13 -151.5(3)
N4 Zr1 N1 C13 96.0(3)
Br1 Zr1 N1 C13 8.8(3)
Br2 Zr1 N1 C13 -77.9(3)
N3 Zr1 N2 C6 94.6(2)
N1 Zr1 N2 C6 -40.4(2)
N4 Zr1 N2 C6 27.8(2)
Br1 Zr1 N2 C6 -97.6(3)
Br2 Zr1 N2 C6 -171.8(2)
N3 Zr1 N2 C18 -58.8(3)
N1 Zr1 N2 C18 166.3(3)
N4 Zr1 N2 C18 -125.6(3)
Br1 Zr1 N2 C18 109.0(3)
Br2 Zr1 N2 C18 34.8(3)
N1 Zr1 N3 C7 -20.4(3)
N2 Zr1 N3 C7 -76.5(2)
N4 Zr1 N3 C7 35.7(2)
Br1 Zr1 N3 C7 109.6(2)
Br2 Zr1 N3 C7 -164.2(2)
N1 Zr1 N3 C23 150.8(3)
N2 Zr1 N3 C23 94.7(3)
N4 Zr1 N3 C23 -153.0(3)
Br1 Zr1 N3 C23 -79.2(3)
Br2 Zr1 N3 C23 7.0(3)
N3 Zr1 N4 C12 -39.3(2)
N1 Zr1 N4 C12 96.2(2)
N2 Zr1 N4 C12 29.7(3)
Br1 Zr1 N4 C12 -169.4(2)
Br2 Zr1 N4 C12 -95.4(3)
N3 Zr1 N4 C28 168.5(3)
N1 Zr1 N4 C28 -56.0(3)
N2 Zr1 N4 C28 -122.5(3)
Br1 Zr1 N4 C28 38.4(3)
Br2 Zr1 N4 C28 112.3(3)
C13 N1 C1 C2 -21.1(5)
Zr1 N1 C1 C2 151.7(3)
C13 N1 C1 C6 159.3(3)
Zr1 N1 C1 C6 -27.9(3)
N1 C1 C2 C3 -174.2(4)
C6 C1 C2 C3 5.4(6)
C1 C2 C3 C4 -0.1(6)
C2 C3 C4 C5 -3.4(6)
C3 C4 C5 C6 1.3(6)
C18 N2 C6 C5 15.3(5)
Zr1 N2 C6 C5 -141.5(3)
C18 N2 C6 C1 -163.6(3)
Zr1 N2 C6 C1 39.5(3)
C4 C5 C6 N2 -175.0(4)
C4 C5 C6 C1 3.9(5)
N1 C1 C6 N2 -8.5(4)
C2 C1 C6 N2 171.8(3)
N1 C1 C6 C5 172.5(3)
C2 C1 C6 C5 -7.2(5)
C23 N3 C7 C8 -21.0(5)
Zr1 N3 C7 C8 151.0(3)
C23 N3 C7 C12 160.8(3)
Zr1 N3 C7 C12 -27.2(3)
N3 C7 C8 C9 -173.6(4)
C12 C7 C8 C9 4.5(6)
C7 C8 C9 C10 0.4(6)
C8 C9 C10 C11 -3.8(7)
C9 C10 C11 C12 2.1(6)
C28 N4 C12 C11 12.2(5)
Zr1 N4 C12 C11 -142.6(3)
C28 N4 C12 C7 -166.6(3)
Zr1 N4 C12 C7 38.7(3)
C10 C11 C12 N4 -175.9(4)
C10 C11 C12 C7 2.8(5)
N3 C7 C12 N4 -8.9(4)
C8 C7 C12 N4 172.9(3)
N3 C7 C12 C11 172.3(3)
C8 C7 C12 C11 -6.0(5)
C1 N1 C13 C14 -92.9(4)
Zr1 N1 C13 C14 96.0(3)
N1 C13 C14 C15 175.0(3)
N1 C13 C14 C16 55.5(4)
N1 C13 C14 C17 -66.0(4)
C6 N2 C18 C19 86.4(4)
Zr1 N2 C18 C19 -123.2(3)
N2 C18 C19 C22 179.4(3)
N2 C18 C19 C21 60.6(4)
N2 C18 C19 C20 -61.6(4)
C7 N3 C23 C24 -93.0(4)
Zr1 N3 C23 C24 96.7(3)
N3 C23 C24 C27 62.1(4)
N3 C23 C24 C26 -178.0(3)
N3 C23 C24 C25 -59.4(4)
C12 N4 C28 C29 84.2(4)
Zr1 N4 C28 C29 -127.1(3)
N4 C28 C29 C31 -70.7(4)
N4 C28 C29 C30 51.9(5)
N4 C28 C29 C32 169.8(3)
C35 O1 C33 C34 169.7(11)
C33 O1 C35 C36 -174.4(11)
C35B O1B C33B C34B -159.0(13)
C33B O1B C35B C36B -69.7(15)
